data_2213138
loop_
_publ_author_name
'Kropid\/lowska, Anna'
'Janczak, Jan'
'Go\/laszewska, Jolanta'
'Becker, Barbara'

_publ_section_title
;
 Tris(pyrrolidine-1-carbodithioato-\k^2^<i>S</i>,<i>S</i>')cobalt(III)
 chloroform disolvate
;
_journal_coeditor_code BI2180
_journal_issue 5
_journal_name_full 'Acta Crystallographica Section E'
_journal_page_first m1391
_journal_page_last m1392
_journal_paper_doi 10.1107/S1600536807017965
_journal_volume 63
_journal_year 2007
_chemical_formula_iupac '[Co (C5 H8 N1 S2)3], 2C H Cl3'
_chemical_formula_moiety 'C15 H24 Co N3 S6, 2(C H Cl3)'
_chemical_formula_sum 'C17 H26 Cl6 Co N3 S6'
_chemical_formula_weight 736.40
_chemical_name_systematic
;
Tris(pyrrolidine-1-carbodithioato-\k^2^<i>S</i>,<i>S</i>')cobalt(III)
chloroform disolvate
;
_space_group_IT_number 14
_symmetry_cell_setting monoclinic
_symmetry_space_group_name_Hall '-P 2ybc'
_symmetry_space_group_name_H-M 'P 1 21/c 1'
_atom_sites_solution_hydrogens geom
_atom_sites_solution_primary direct
_atom_sites_solution_secondary difmap
_audit_creation_method SHELXL-97
_cell_angle_alpha 90.00
_cell_angle_beta 101.800(10)
_cell_angle_gamma 90.00
_cell_formula_units_Z 4
_cell_length_a 13.879(2)
_cell_length_b 10.341(2)
_cell_length_c 22.406(4)
_cell_measurement_reflns_used 1287
_cell_measurement_temperature 295(2)
_cell_measurement_theta_max 28.0
_cell_measurement_theta_min 2.71
_cell_volume 3147.8(10)
_computing_cell_refinement 'CrysAlis RED (Oxford Diffraction, 2004)'
_computing_data_collection 'CrysAlis CCD (Oxford Diffraction, 2004)'
_computing_data_reduction 'CrysAlis RED'
_computing_molecular_graphics 'ORTEP-3 for Windows (Farrugia, 1997)'
_computing_publication_material 'SHELXL97 (Sheldrick, 1997)'
_computing_structure_refinement 'SHELXL97 (Sheldrick, 1997)'
_computing_structure_solution 'SHELXS97 (Sheldrick, 1997)'
_diffrn_ambient_temperature 295(2)
_diffrn_measured_fraction_theta_full 0.996
_diffrn_measured_fraction_theta_max 0.996
_diffrn_measurement_device_type 'Kuma KM-4 CCD'
_diffrn_measurement_method \w
_diffrn_radiation_monochromator graphite
_diffrn_radiation_source 'fine-focus sealed tube'
_diffrn_radiation_type MoK\a
_diffrn_radiation_wavelength 0.71073
_diffrn_reflns_av_R_equivalents 0.0532
_diffrn_reflns_av_sigmaI/netI 0.1266
_diffrn_reflns_limit_h_max 18
_diffrn_reflns_limit_h_min -17
_diffrn_reflns_limit_k_max 13
_diffrn_reflns_limit_k_min -13
_diffrn_reflns_limit_l_max 26
_diffrn_reflns_limit_l_min -29
_diffrn_reflns_number 39457
_diffrn_reflns_theta_full 28.00
_diffrn_reflns_theta_max 28.0
_diffrn_reflns_theta_min 2.71
_exptl_absorpt_coefficient_mu 1.466
_exptl_absorpt_correction_T_max 0.812
_exptl_absorpt_correction_T_min 0.645
_exptl_absorpt_correction_type numerical
_exptl_absorpt_process_details '(CrysAlis RED; Oxford Diffraction, 2004)'
_exptl_crystal_colour green
_exptl_crystal_density_diffrn 1.550
_exptl_crystal_density_meas 1.55
_exptl_crystal_density_method flotation
_exptl_crystal_description block
_exptl_crystal_F_000 1496
_exptl_crystal_size_max 0.32
_exptl_crystal_size_mid 0.20
_exptl_crystal_size_min 0.14
_refine_diff_density_max 0.675
_refine_diff_density_min -0.459
_refine_ls_extinction_method none
_refine_ls_goodness_of_fit_ref 1.123
_refine_ls_hydrogen_treatment constr
_refine_ls_matrix_type full
_refine_ls_number_parameters 325
_refine_ls_number_reflns 7579
_refine_ls_number_restraints 18
_refine_ls_restrained_S_all 1.155
_refine_ls_R_factor_all 0.1698
_refine_ls_R_factor_gt 0.0592
_refine_ls_shift/su_max 0.002
_refine_ls_shift/su_mean 0.000
_refine_ls_structure_factor_coef Fsqd
_refine_ls_weighting_details 'calc w=1/[\s^2^(Fo^2^)+(0.046P)^2^] where P=(Fo^2^+2Fc^2^)/3'
_refine_ls_weighting_scheme calc
_refine_ls_wR_factor_gt 0.1318
_refine_ls_wR_factor_ref 0.1399
_reflns_number_gt 3924
_reflns_number_total 7579
_reflns_threshold_expression I>2\s(I)
_cod_data_source_file bi2180.cif
_cod_data_source_block I
_cod_original_sg_symbol_H-M 'P 21/c'
_cod_database_code 2213138
_cod_database_fobs_code 2213138

loop_
_symmetry_equiv_pos_as_xyz
'x, y, z'
'-x, y+1/2, -z+1/2'
'-x, -y, -z'
'x, -y-1/2, z-1/2'

loop_
_atom_site_type_symbol
_atom_site_label
_atom_site_fract_x
_atom_site_fract_y
_atom_site_fract_z
_atom_site_U_iso_or_equiv
_atom_site_adp_type
_atom_site_calc_flag
_atom_site_refinement_flags
_atom_site_occupancy
Co Co 0.25757(3) 0.75495(5) 0.06864(2) 0.0577(2) Uani d . 1
S S11 0.17684(7) 0.60697(10) 0.00029(4) 0.0619(4) Uani d . 1
S S12 0.11012(7) 0.85126(10) 0.03194(5) 0.0684(4) Uani d . 1
C C11 0.0809(3) 0.7157(3) -0.01400(16) 0.0599(13) Uani d . 1
N N11 -0.0015(2) 0.7045(3) -0.05456(16) 0.0681(12) Uani d . 1
C C12 -0.0198(3) 0.5955(4) -0.09836(13) 0.0826(16) Uani d . 1
H H12A -0.0418 0.5193 -0.0797 0.124 Uiso calc R 1
H H12B 0.0391 0.5741 -0.1133 0.124 Uiso calc R 1
C C13 -0.1005(4) 0.6463(4) -0.1497(2) 0.153(3) Uani d D 1
H H13A -0.0731 0.6679 -0.1850 0.229 Uiso calc R 1
H H13B -0.1509 0.5810 -0.1617 0.229 Uiso calc R 1
C C14 -0.1431(4) 0.7624(6) -0.1272(2) 0.158(4) Uani d D 1
H H14A -0.2084 0.7436 -0.1202 0.237 Uiso calc R 1
H H14B -0.1483 0.8317 -0.1568 0.237 Uiso calc R 1
C C15 -0.0752(3) 0.8024(4) -0.0676(2) 0.0904(18) Uani d . 1
H H15A -0.0455 0.8858 -0.0721 0.136 Uiso calc R 1
H H15B -0.1115 0.8082 -0.0351 0.136 Uiso calc R 1
S S21 0.33434(8) 0.85356(11) 0.00018(5) 0.0687(4) Uani d . 1
S S22 0.40728(8) 0.65315(11) 0.08333(5) 0.0721(4) Uani d . 1
C C21 0.4304(3) 0.7483(4) 0.02593(16) 0.0645(13) Uani d . 1
N N21 0.5114(2) 0.7440(3) 0.00351(15) 0.0811(13) Uani d . 1
C C22 0.5931(3) 0.6576(5) 0.0252(2) 0.097(2) Uani d . 1
H H22A 0.5739 0.5680 0.0177 0.146 Uiso calc R 1
H H22B 0.6191 0.6696 0.0685 0.146 Uiso calc R 1
C C23 0.6674(4) 0.6984(5) -0.0124(3) 0.114(4) Uani d D 1
H H23A 0.7236 0.7386 0.0140 0.246 Uiso calc R 1
H H23B 0.6907 0.6226 -0.0307 0.246 Uiso calc R 1
C C24 0.6232(4) 0.7898(6) -0.0605(3) 0.137(5) Uani d D 1
H H24A 0.6170 0.7502 -0.1004 0.212 Uiso calc R 1
H H24B 0.6636 0.8667 -0.0590 0.212 Uiso calc R 1
C C25 0.5252(3) 0.8230(4) -0.0489(2) 0.107(2) Uani d . 1
H H25A 0.5220 0.9143 -0.0396 0.160 Uiso calc R 1
H H25B 0.4744 0.8037 -0.0844 0.160 Uiso calc R 1
S S31 0.21099(8) 0.66253(11) 0.14987(5) 0.0768(4) Uani d . 1
S S32 0.30256(8) 0.90430(11) 0.14458(5) 0.0745(4) Uani d . 1
C C31 0.2565(3) 0.7957(4) 0.19049(16) 0.0715(15) Uani d . 1
N N31 0.2564(2) 0.8153(4) 0.24733(14) 0.0829(14) Uani d . 1
C C32 0.2938(4) 0.9336(6) 0.2819(2) 0.093(2) Uani d . 1
H H32A 0.2547 1.0087 0.2663 0.184 Uiso calc R 1
H H32B 0.3621 0.9496 0.2804 0.184 Uiso calc R 1
C C33 0.2821(4) 0.8995(7) 0.3475(2) 0.119(4) Uani d . 1
H H33A 0.3453 0.8748 0.3722 0.175 Uiso calc R 1
H H33B 0.2579 0.9740 0.3662 0.175 Uiso calc R 1
C C34 0.2131(5) 0.7932(7) 0.3441(3) 0.120(4) Uani d . 1
H H34A 0.1477 0.8260 0.3444 0.180 Uiso calc R 1
H H34B 0.2327 0.7362 0.3788 0.180 Uiso calc R 1
C C35 0.2128(3) 0.7196(5) 0.28479(18) 0.110(2) Uani d . 1
H H35A 0.2528 0.6421 0.2923 0.166 Uiso calc R 1
H H35B 0.1465 0.6959 0.2648 0.166 Uiso calc R 1
C C36 -0.0441(4) 0.8385(5) 0.1481(2) 0.166(2) Uani d . 1
H H36 0.0069 0.8136 0.1258 0.225 Uiso calc R 1
Cl Cl1 0.00787(15) 0.9413(2) 0.20683(9) 0.1792(10) Uani d . 1
Cl Cl2 -0.13194(14) 0.9330(2) 0.09998(9) 0.1729(10) Uani d . 1
Cl Cl3 -0.08273(16) 0.7068(2) 0.17780(11) 0.1829(11) Uani d . 1
C C37 0.5579(2) 0.8658(3) 0.20248(14) 0.150(3) Uani d D 1
H H37 0.4910 0.8293 0.1890 0.225 Uiso d . 1
Cl Cl11 0.6046(3) 0.9435(4) 0.14345(14) 0.153(2) Uani d PD 0.50
Cl Cl12 0.5757(5) 0.9768(6) 0.2624(2) 0.166(8) Uani d PD 0.50
Cl Cl13 0.6532(3) 0.7504(4) 0.2236(2) 0.152(3) Uani d PD 0.50
Cl Cl21 0.5574(3) 1.0203(3) 0.2352(2) 0.151(4) Uani d PD 0.50
Cl Cl22 0.5657(4) 0.7747(5) 0.2700(2) 0.166(4) Uani d PD 0.50
Cl Cl23 0.6685(2) 0.8540(5) 0.1800(2) 0.157(3) Uani d PD 0.50

loop_
_atom_site_aniso_label
_atom_site_aniso_U_11
_atom_site_aniso_U_22
_atom_site_aniso_U_33
_atom_site_aniso_U_12
_atom_site_aniso_U_13
_atom_site_aniso_U_23
Co 0.0615(4) 0.0676(4) 0.0469(4) -0.0062(3) 0.0189(3) -0.0078(3)
S11 0.0718(8) 0.0660(9) 0.0505(8) -0.0033(7) 0.0184(6) -0.0068(6)
S12 0.0679(8) 0.0749(9) 0.0646(8) 0.0017(7) 0.0191(7) -0.0206(7)
C11 0.063(3) 0.067(3) 0.054(3) -0.011(3) 0.029(3) -0.005(2)
N11 0.068(3) 0.082(3) 0.054(3) -0.019(2) 0.014(2) -0.019(2)
C12 0.099(4) 0.073(4) 0.073(4) -0.021(3) 0.016(3) -0.009(3)
C13 0.104(9) 0.089(5) 0.079(5) -0.017(6) -0.026(6) -0.005(4)
C14 0.083(5) 0.111(10) 0.106(6) 0.028(6) -0.020(4) -0.026(6)
C15 0.059(3) 0.110(5) 0.096(4) 0.020(3) 0.007(3) -0.018(4)
S21 0.0711(8) 0.0811(10) 0.0590(8) -0.0088(7) 0.0244(7) -0.0005(7)
S22 0.0718(9) 0.0825(10) 0.0643(9) 0.0045(7) 0.0183(7) -0.0019(7)
C21 0.069(3) 0.068(3) 0.052(3) -0.008(3) 0.014(3) -0.017(3)
N21 0.067(3) 0.107(4) 0.074(3) -0.024(3) 0.026(2) -0.019(3)
C22 0.052(4) 0.109(5) 0.129(5) 0.001(3) 0.023(4) -0.027(4)
C23 0.107(6) 0.103(8) 0.102(12) -0.020(6) 0.030(7) -0.040(8)
C24 0.096(12) 0.092(9) 0.105(14) 0.025(8) 0.018(11) 0.023(9)
C25 0.104(5) 0.098(4) 0.105(6) -0.029(4) 0.074(4) -0.029(4)
S31 0.0944(10) 0.0851(10) 0.0577(8) -0.0146(8) 0.0315(7) -0.0034(8)
S32 0.0838(9) 0.0785(9) 0.0613(9) -0.0155(8) 0.0160(7) -0.0162(7)
C31 0.069(3) 0.105(4) 0.039(3) 0.014(3) 0.011(3) 0.006(3)
N31 0.093(3) 0.108(4) 0.052(3) 0.003(3) 0.027(2) -0.022(3)
C32 0.108(5) 0.105(7) 0.076(4) 0.009(5) 0.009(4) -0.054(5)
C33 0.128(8) 0.158(11) 0.057(5) 0.014(7) 0.013(5) -0.017(6)
C34 0.127(11) 0.140(11) 0.084(6) 0.028(8) 0.029(6) -0.042(6)
C35 0.123(5) 0.168(6) 0.045(3) 0.048(5) 0.040(3) 0.015(4)
C36 0.167(5) 0.171(6) 0.157(5) -0.005(5) 0.037(4) -0.005(5)
Cl1 0.190(2) 0.174(3) 0.170(2) 0.0215(19) 0.0213(17) -0.003(2)
Cl2 0.1584(19) 0.201(3) 0.1532(19) 0.0118(19) 0.0206(16) 0.0188(2)
Cl3 0.188(3) 0.176(2) 0.190(3) -0.015(2) 0.068(2) 0.010(2)
C37 0.101(6) 0.231(10) 0.110(6) -0.028(6) -0.007(5) 0.028(6)
Cl11 0.143(5) 0.161(5) 0.160(5) -0.055(4) 0.015(4) -0.015(4)
Cl12 0.166(12) 0.165(7) 0.164(12) -0.094(3) 0.089(9) -0.096(14)
Cl13 0.153(7) 0.155(7) 0.153(7) 0.011(5) -0.020(5) 0.031(5)
Cl21 0.130(4) 0.169(6) 0.161(9) -0.068(4) 0.082(5) -0.084(7)
Cl22 0.163(7) 0.169(11) 0.165(8) -0.016(7) 0.022(6) 0.019(8)
Cl23 0.148(5) 0.163(9) 0.152(8) -0.035(5) 0.068(6) -0.071(6)

loop_
_atom_type_symbol
_atom_type_description
_atom_type_scat_dispersion_real
_atom_type_scat_dispersion_imag
_atom_type_scat_source
C C 0.0033 0.0016 'International Tables Vol C Tables 4.2.6.8 and 6.1.1.4'
H H 0.0000 0.0000 'International Tables Vol C Tables 4.2.6.8 and 6.1.1.4'
N N 0.0061 0.0033 'International Tables Vol C Tables 4.2.6.8 and 6.1.1.4'
S S 0.1246 0.1234 'International Tables Vol C Tables 4.2.6.8 and 6.1.1.4'
Cl Cl 0.1484 0.1585 'International Tables Vol C Tables 4.2.6.8 and 6.1.1.4'
Co Co 0.3494 0.9721 'International Tables Vol C Tables 4.2.6.8 and 6.1.1.4'

loop_
_geom_angle_atom_site_label_1
_geom_angle_atom_site_label_2
_geom_angle_atom_site_label_3
_geom_angle
_geom_angle_publ_flag
S31 Co S12 95.27(4) yes
S31 Co S21 168.36(4) yes
S12 Co S21 94.05(4) yes
S31 Co S32 76.50(4) yes
S12 Co S32 93.55(4) yes
S21 Co S32 96.00(4) yes
S31 Co S11 94.27(4) yes
S12 Co S11 76.68(4) yes
S21 Co S11 94.64(4) yes
S32 Co S11 166.03(4) yes
S31 Co S22 95.18(5) yes
S12 Co S22 167.34(4) yes
S21 Co S22 76.55(4) yes
S32 Co S22 95.84(4) yes
S11 Co S22 95.41(4) yes
C11 S11 Co 86.67(12) ?
C11 S12 Co 86.80(12) ?
N11 C11 S11 127.1(3) ?
N11 C11 S12 123.1(4) ?
S11 C11 S12 109.82(19) ?
C11 N11 C15 124.5(3) ?
C11 N11 C12 122.2(3) ?
C15 N11 C12 112.7(3) ?
N11 C12 C13 103.7(3) ?
N11 C12 H12A 111.0 ?
C13 C12 H12A 111.0 ?
N11 C12 H12B 111.0 ?
C13 C12 H12B 111.0 ?
H12A C12 H12B 109.0 ?
C14 C13 C12 107.8(4) ?
C14 C13 H13A 110.1 ?
C12 C13 H13A 110.1 ?
C14 C13 H13B 110.2 ?
C12 C13 H13B 110.1 ?
H13A C13 H13B 108.5 ?
C13 C14 C15 107.5(4) ?
C13 C14 H14A 110.2 ?
C15 C14 H14A 110.2 ?
C13 C14 H14B 110.2 ?
C15 C14 H14B 110.2 ?
H14A C14 H14B 108.5 ?
N11 C15 C14 106.0(4) ?
N11 C15 H15A 110.5 ?
C14 C15 H15A 110.5 ?
N11 C15 H15B 110.5 ?
C14 C15 H15B 110.5 ?
H15A C15 H15B 108.7 ?
C21 S21 Co 85.88(13) ?
C21 S22 Co 86.06(13) ?
N21 C21 S22 125.0(3) ?
N21 C21 S21 123.5(3) ?
S22 C21 S21 111.4(2) ?
C21 N21 C22 124.1(4) ?
C21 N21 C25 122.9(4) ?
C22 N21 C25 112.9(3) ?
N21 C22 C23 102.5(4) ?
N21 C22 H22A 111.3 ?
C23 C22 H22A 111.3 ?
N21 C22 H22B 111.3 ?
C23 C22 H22B 111.3 ?
H22A C22 H22B 109.2 ?
C24 C23 C22 110.9(4) ?
C24 C23 H23A 109.5 ?
C22 C23 H23A 109.5 ?
C24 C23 H23B 109.4 ?
C22 C23 H23B 109.5 ?
H23A C23 H23B 108.0 ?
C23 C24 C25 106.3(5) ?
C23 C24 H24A 110.5 ?
C25 C24 H24A 110.5 ?
C23 C24 H24B 110.4 ?
C25 C24 H24B 110.4 ?
H24A C24 H24B 108.7 ?
N21 C25 C24 106.6(4) ?
N21 C25 H25A 110.4 ?
C24 C25 H25A 110.4 ?
N21 C25 H25B 110.4 ?
C24 C25 H25B 110.4 ?
H25A C25 H25B 108.6 ?
C31 S31 Co 87.28(13) ?
C31 S32 Co 85.76(14) ?
N31 C31 S31 125.5(3) ?
N31 C31 S32 124.0(3) ?
S31 C31 S32 110.4(2) ?
C31 N31 C32 125.1(4) ?
C31 N31 C35 122.0(4) ?
C32 N31 C35 112.9(3) ?
N31 C32 C33 102.4(4) ?
N31 C32 H32A 111.3 ?
C33 C32 H32A 111.3 ?
N31 C32 H32B 111.3 ?
C33 C32 H32B 111.3 ?
H32A C32 H32B 109.2 ?
C34 C33 C32 108.5(5) ?
C34 C33 H33A 110.0 ?
C32 C33 H33A 110.0 ?
C34 C33 H33B 110.0 ?
C32 C33 H33B 110.0 ?
H33A C33 H33B 108.4 ?
C33 C34 C35 107.9(6) ?
C33 C34 H34A 110.1 ?
C35 C34 H34A 110.1 ?
C33 C34 H34B 110.1 ?
C35 C34 H34B 110.1 ?
H34A C34 H34B 108.4 ?
N31 C35 C34 103.2(5) ?
N31 C35 H35A 111.1 ?
C34 C35 H35A 111.1 ?
N31 C35 H35B 111.1 ?
C34 C35 H35B 111.1 ?
H35A C35 H35B 109.1 ?
Cl3 C36 Cl1 108.6(3) ?
Cl3 C36 Cl2 117.7(3) ?
Cl1 C36 Cl2 104.7(3) ?
Cl3 C36 H36 108.5 ?
Cl1 C36 H36 108.5 ?
Cl2 C36 H36 108.5 ?
Cl23 C37 Cl21 105.5(3) ?
Cl23 C37 Cl22 108.2(3) ?
Cl21 C37 Cl22 97.6(3) ?
Cl12 C37 Cl13 104.9(3) ?
Cl12 C37 Cl11 105.0(3) ?
Cl13 C37 Cl11 98.0(3) ?
Cl23 C37 H37 136.3 ?
Cl12 C37 H37 117.4 ?
Cl21 C37 H37 113.0 ?
Cl22 C37 H37 87.0 ?
Cl13 C37 H37 115.3 ?
Cl11 C37 H37 114.0 ?

loop_
_geom_bond_atom_site_label_1
_geom_bond_atom_site_label_2
_geom_bond_distance
_geom_bond_publ_flag
Co S31 2.2638(12) yes
Co S12 2.2733(12) yes
Co S21 2.2796(12) yes
Co S32 2.2882(12) yes
Co S11 2.2893(11) yes
Co S22 2.2921(12) yes
S11 C11 1.721(4) ?
S12 C11 1.738(4) ?
C11 N11 1.313(4) ?
N11 C15 1.426(5) ?
N11 C12 1.482(5) ?
C12 C13 1.525(6) ?
C12 H12A 0.970 ?
C12 H12B 0.970 ?
C13 C14 1.473(4) ?
C13 H13A 0.970 ?
C13 H13B 0.970 ?
C14 C15 1.525(6) ?
C14 H14A 0.970 ?
C14 H14B 0.970 ?
C15 H15A 0.970 ?
C15 H15B 0.970 ?
S21 C21 1.726(4) ?
S22 C21 1.701(4) ?
C21 N21 1.323(5) ?
N21 C22 1.447(5) ?
N21 C25 1.474(5) ?
C22 C23 1.518(6) ?
C22 H22A 0.970 ?
C22 H22B 0.970 ?
C23 C24 1.470(9) ?
C23 H23A 0.970 ?
C23 H23B 0.970 ?
C24 C25 1.476(6) ?
C24 H24A 0.970 ?
C24 H24B 0.970 ?
C25 H25A 0.970 ?
C25 H25B 0.970 ?
S31 C31 1.699(4) ?
S32 C31 1.731(4) ?
C31 N31 1.290(4) ?
N31 C32 1.483(6) ?
N31 C35 1.502(5) ?
C32 C33 1.553(7) ?
C32 H32A 0.970 ?
C32 H32B 0.970 ?
C33 C34 1.449(9) ?
C33 H33A 0.970 ?
C33 H33B 0.970 ?
C34 C35 1.531(7) ?
C34 H34A 0.970 ?
C34 H34B 0.970 ?
C35 H35A 0.970 ?
C35 H35B 0.970 ?
C36 Cl3 1.653(5) ?
C36 Cl1 1.731(5) ?
C36 Cl2 1.751(5) ?
C36 H36 0.980 ?
C37 Cl23 1.714(4) ?
C37 Cl12 1.746(4) ?
C37 Cl21 1.759(4) ?
C37 Cl22 1.766(4) ?
C37 Cl13 1.772(4) ?
C37 Cl11 1.779(4) ?
C37 H37 0.980 ?

loop_
_geom_hbond_atom_site_label_D
_geom_hbond_atom_site_label_H
_geom_hbond_atom_site_label_A
_geom_hbond_distance_DH
_geom_hbond_distance_HA
_geom_hbond_distance_DA
_geom_hbond_angle_DHA
_geom_hbond_publ_flag
C36 H36 S12 0.98 2.81 3.696(4) 151.8 yes
C36 H36 S31 0.98 3.18 3.970(5) 138.7 yes
C37 H37 S22 1.00 3.02 3.748(3) 132.0 yes
C37 H37 S32 1.00 2.72 3.538(3) 140.3 yes
